data_2006111
loop_
_publ_author_name
'Sugaya, Nobutaka'
'Fujii, Isao'
'Hirayama, Noriaki'
'Arai, Hitoshi'
'Kasai, Masaji'

_publ_section_title
;
Structural Studies of Mitomycins. IX. Structure of
6-Demethyl-6-(phenylthiomethyl)mitomycin C
;
_journal_name_full 'Acta Crystallographica Section C'
_journal_page_first 610
_journal_page_last 612
_journal_volume 53
_journal_year 1997
_chemical_formula_moiety 'C7 H9 N O3 S '
_chemical_formula_sum 'C7 H9 N O3 S'
_chemical_formula_weight 187.21
_space_group_IT_number 56
_space_group_name_Hall '-P 2ab 2ac'
_space_group_name_H-M_alt 'P c c n'
_symmetry_cell_setting orthorhombic
_symmetry_space_group_name_Hall '-P 2ab 2ac'
_symmetry_space_group_name_H-M 'P c c n'
_cell_angle_alpha 90
_cell_angle_beta 90
_cell_angle_gamma 90
_cell_formula_units_Z 8
_cell_length_a 14.637(3)
_cell_length_b 16.460(2)
_cell_length_c 6.629(2)
_cell_measurement_temperature 296
_cell_volume 1597.1(6)
_diffrn_ambient_temperature 296
_exptl_crystal_density_diffrn 1.557
_refine_ls_R_factor_obs .058
_refine_ls_wR_factor_obs .038
_cod_depositor_comments
;
The following automatic conversions were performed:

'_atom_site_thermal_displace_type' tag value 'Uij' was replaced with
'Uani' value 21 time.

Automatic conversion script
Id: cif_fix_values 1646 2011-03-28 12:23:43Z adriana 
;
_cod_original_formula_sum 'C7 H9 N O3 S '
_cod_database_code 2006111

loop_
_symmetry_equiv_pos_as_xyz
'   +x,   +y,   +z'
'1/2-x,1/2-y,   +z'
'1/2+x,   -y,1/2-z'
'   -x,1/2+y,1/2-z'
'   -x,   -y,   -z'
'1/2+x,1/2+y,   -z'
'1/2-x,   +y,1/2+z'
'   +x,1/2-y,1/2+z'

loop_
_atom_site_aniso_label
_atom_site_aniso_U_11
_atom_site_aniso_U_22
_atom_site_aniso_U_33
_atom_site_aniso_U_12
_atom_site_aniso_U_13
_atom_site_aniso_U_23
S1 .0349(4) .0256(3) .0262(4) .0002(3) -.0004(3) .0032(3)
O1 .0660(10) .0390(10) .0310(10) -.0050(10) -.0170(10) .0029(10)
O2 .0360(10) .0500(10) .067(2) -.0030(10) .0100(10) .0260(10)
O3 .0590(10) .0330(10) .0320(10) .0150(10) .0000(10) -.0016(10)
N1 .0420(10) .0310(10) .0240(10) .0010(10) -.0030(10) -.0020(10)
C1 .0280(10) .025(2) .047(2) -.0020(10) .0030(10) .0010(10)
C2 .031(2) .032(2) .031(2) -.0030(10) .0010(10) -.0020(10)
C3 .0240(10) .0250(10) .0250(10) -.0010(10) .0010(10) .0020(10)
C4 .0260(10) .0270(10) .029(2) -.0010(10) .0020(10) .0000(10)
C5 .037(2) .041(2) .031(2) .0040(10) -.005(2) .004(2)
C6 .037(2) .031(2) .048(2) .0040(10) -.001(2) .011(2)
C7 .051(2) .027(2) .072(3) .001(2) -.001(2) -.008(2)

loop_
_atom_site_label
_atom_site_fract_x
_atom_site_fract_y
_atom_site_fract_z
_atom_site_U_iso_or_equiv
_atom_site_thermal_displace_type
_atom_site_calc_flag
_atom_site_calc_attached_atom
S1 .08978(5) .13995(4) .71230(10) .0289(2) Uani ? ?
O1 .03730(10) .11060(10) .5431(3) .0449(6) Uani ? ?
O2 .17970(10) .16790(10) .6490(3) .0509(7) Uani ? ?
O3 .04340(10) .20020(10) .8341(3) .0414(6) Uani ? ?
N1 .1335(2) .1439(2) 1.1710(4) .0324(7) Uani ? ?
C1 .1286(2) -.0913(2) .9053(5) .0335(8) Uani ? ?
C2 .1073(2) -.0232(2) .7915(5) .0312(8) Uani ? ?
C3 .1097(2) .0548(2) .8731(4) .0245(7) Uani ? ?
C4 .1319(2) .0639(2) 1.0753(4) .0272(7) Uani ? ?
C5 .1529(2) -.0034(2) 1.1908(5) .0364(9) Uani ? ?
C6 .1511(2) -.0801(2) 1.1072(5) .0387(9) Uani ? ?
C7 .1279(3) -.1748(2) .8139(6) .0500(10) Uani ? ?
H1 .093(2) -.029(2) .658(4) .0388 Uani ? ?
H2 .167(2) .005(2) 1.324(4) .0438 Uani ? ?
H3 .163(2) -.130(2) 1.192(4) .0470 Uani ? ?
H4 .185(2) -.199(2) .809(5) .0594 Uani ? ?
H5 .091(2) -.217(2) .881(4) .0594 Uani ? ?
H6 .107(2) -.181(2) .684(5) .0594 Uani ? ?
H7 .191(2) .165(2) 1.182(4) .0384 Uani ? ?
H8 .107(2) .143(2) 1.304(4) .0384 Uani ? ?
H9 .101(2) .185(2) 1.091(4) .0384 Uani ? ?

loop_
_geom_bond_atom_site_label_1
_geom_bond_atom_site_label_2
_geom_bond_site_symmetry_1
_geom_bond_site_symmetry_2
_geom_bond_distance
_geom_bond_publ_flag
S1 O1 ? ? 1.443(2) yes
S1 O2 ? ? 1.456(2) yes
S1 O3 ? ? 1.448(2) yes
S1 C3 ? ? 1.786(3) yes
N1 C4 ? ? 1.463(3) yes
N1 H7 ? ? .92(3) no
N1 H8 ? ? .96(3) no
N1 H9 ? ? .98(3) no
C1 C2 ? ? 1.387(4) no
C1 C6 ? ? 1.391(4) no
C1 C7 ? ? 1.502(4) no
C2 C3 ? ? 1.393(4) no
C2 H1 ? ? .91(3) no
C3 C4 ? ? 1.387(4) no
C4 C5 ? ? 1.380(4) no
C5 C6 ? ? 1.379(4) no
C5 H2 ? ? .92(3) no
C6 H3 ? ? 1.02(3) no
C7 H4 ? ? .93(3) no
C7 H5 ? ? .99(3) no
C7 H6 ? ? .92(3) no
